data_1521091
loop_
_publ_author_name
'Guillet, L.'
'Ider, A.'
'Laval, J.P.'
'Frit, B.'

_publ_section_title
;
 Crystal structure of Te O F2
;
_journal_name_full 'Journal of Fluorine Chemistry'
_journal_page_first 33
_journal_page_last 38
_journal_volume 93
_journal_year 1999
_chemical_formula_sum 'F2 O Te'
_chemical_name_systematic 'Te O F2'
_space_group_IT_number 4
_symmetry_space_group_name_Hall 'P 2yb'
_symmetry_space_group_name_H-M 'P 1 21 1'
_cell_angle_alpha 90
_cell_angle_beta 96.22
_cell_angle_gamma 90
_cell_formula_units_Z 4
_cell_length_a 5.513
_cell_length_b 8.289
_cell_length_c 5.307
_cell_volume 241.088
_citation_journal_id_ASTM JFLCAR
_cod_data_source_file Guillet_JFLCAR_1999_114.cif
_cod_data_source_block F2O1Te1
_cod_original_cell_volume 241.0877
_cod_original_formula_sum 'F2 O1 Te1'
_cod_database_code 1521091

loop_
_symmetry_equiv_pos_as_xyz
x,y,z
-x,y+1/2,-z

loop_
_atom_site_label
_atom_site_type_symbol
_atom_site_fract_x
_atom_site_fract_y
_atom_site_fract_z
_atom_site_occupancy
_atom_site_U_iso_or_equiv
F4 F-1 0.688 0.061 0.007 1 0.0
F2 F-1 0.717 0.316 0.65 1 0.0
Te1 Te+4 0.3545 0.1464 0.5114 1 0.0
O2 O-2 0.222 0.348 0.597 1 0.0
F3 F-1 0.457 0.257 0.221 1 0.0
Te2 Te+4 0.0418 0.4081 0.875 1 0.0
F1 F-1 0.837 0.571 0.187 1 0.0
O1 O-2 0.046 0.121 0.301 1 0.0
